data_2220325
loop_
_publ_author_name
'Pavlov\'a, Anna'
'\<Cern\'ak, Juraj'
'Harms, Klaus'

_publ_section_title
;Bis(2,2'-bipyridine-\k^2^<i>N</i>,<i>N</i>')(maleato-\k^2^<i>O</i>^1^,<i>O</i>^1'^)nickel(II)
 7.34-hydrate
;
_journal_coeditor_code RZ2262
_journal_issue 12
_journal_name_full 'Acta Crystallographica Section E'
_journal_page_first m1536
_journal_page_last m1537
_journal_paper_doi 10.1107/S1600536808036672
_journal_volume 64
_journal_year 2008
_chemical_formula_iupac '[Ni (C4 H2 O4) (C10 H8 N2)2], 7.34H2 O'
_chemical_formula_moiety 'C24 H18 N4 Ni O4, 7.34(H2 O)'
_chemical_formula_sum 'C24 H32.68 N4 Ni O11.34'
_chemical_formula_weight 617.35
_chemical_name_systematic
;
Bis(2,2'-bipyridine-\k^2^<i>N</i>,<i>N</i>')(maleato-
\k^2^<i>O</i>^1^,<i>O</i>^1'^)nickel(II) 7.34-hydrate
;
_space_group_IT_number 15
_symmetry_cell_setting monoclinic
_symmetry_space_group_name_Hall '-I 2ya'
_symmetry_space_group_name_H-M 'I 1 2/a 1'
_atom_sites_solution_hydrogens geom
_atom_sites_solution_primary direct
_atom_sites_solution_secondary difmap
_audit_creation_method SHELXL-97
_cell_angle_alpha 90.00
_cell_angle_beta 97.767(3)
_cell_angle_gamma 90.00
_cell_formula_units_Z 8
_cell_length_a 20.7108(6)
_cell_length_b 17.4754(5)
_cell_length_c 15.6460(6)
_cell_measurement_reflns_used 16806
_cell_measurement_temperature 100(2)
_cell_measurement_theta_max 54.43
_cell_measurement_theta_min 3.06
_cell_volume 5610.8(3)
_computing_cell_refinement 'X-AREA (Stoe & Cie, 2007)'
_computing_data_collection 'X-AREA (Stoe & Cie, 2007)'
_computing_data_reduction 'X-AREA (Stoe & Cie, 2007)'
_computing_molecular_graphics 'DIAMOND (Brandenburg, 2006)'
_computing_publication_material 'SHELXL97 (Sheldrick, 2008)'
_computing_structure_refinement 'SHELXL97 (Sheldrick, 2008)'
_computing_structure_solution 'SHELXS97 (Sheldrick, 2008)'
_diffrn_ambient_temperature 100(2)
_diffrn_measured_fraction_theta_full 0.997
_diffrn_measured_fraction_theta_max 0.997
_diffrn_measurement_device_type 'Stoe IPDS'
_diffrn_measurement_method \f
_diffrn_radiation_monochromator graphite
_diffrn_radiation_source 'fine-focus sealed tube'
_diffrn_radiation_type MoK\a
_diffrn_radiation_wavelength 0.71073
_diffrn_reflns_av_R_equivalents 0.0238
_diffrn_reflns_av_sigmaI/netI 0.0250
_diffrn_reflns_limit_h_max 24
_diffrn_reflns_limit_h_min -24
_diffrn_reflns_limit_k_max 20
_diffrn_reflns_limit_k_min -20
_diffrn_reflns_limit_l_max 13
_diffrn_reflns_limit_l_min -18
_diffrn_reflns_number 14173
_diffrn_reflns_theta_full 24.99
_diffrn_reflns_theta_max 24.99
_diffrn_reflns_theta_min 1.53
_diffrn_standards_number 0
_exptl_absorpt_coefficient_mu 0.758
_exptl_absorpt_correction_T_max 0.8883
_exptl_absorpt_correction_T_min 0.7719
_exptl_absorpt_correction_type multi-scan
_exptl_absorpt_process_details '(Blessing, 1995)'
_exptl_crystal_colour violet
_exptl_crystal_density_diffrn 1.462
_exptl_crystal_density_method 'not measured'
_exptl_crystal_description plate
_exptl_crystal_F_000 2587.2
_exptl_crystal_size_max 0.36
_exptl_crystal_size_mid 0.18
_exptl_crystal_size_min 0.16
_refine_diff_density_max 0.258
_refine_diff_density_min -0.241
_refine_ls_extinction_method none
_refine_ls_goodness_of_fit_ref 0.956
_refine_ls_hydrogen_treatment mixed
_refine_ls_matrix_type full
_refine_ls_number_parameters 422
_refine_ls_number_reflns 4944
_refine_ls_number_restraints 8
_refine_ls_restrained_S_all 0.956
_refine_ls_R_factor_all 0.0308
_refine_ls_R_factor_gt 0.0233
_refine_ls_shift/su_max 0.002
_refine_ls_shift/su_mean 0.000
_refine_ls_structure_factor_coef Fsqd
_refine_ls_weighting_details 'calc w=1/[\s^2^(Fo^2^)+(0.0405P)^2^] where P=(Fo^2^+2Fc^2^)/3'
_refine_ls_weighting_scheme calc
_refine_ls_wR_factor_gt 0.0566
_refine_ls_wR_factor_ref 0.0582
_reflns_number_gt 4176
_reflns_number_total 4944
_reflns_threshold_expression I>2\s(I)
_cod_data_source_file rz2262.cif
_cod_data_source_block I
_cod_depositor_comments
;
The following automatic conversions were performed:
'_symmetry_cell_setting' value 'Monoclinic' changed to 'monoclinic'
according to '/home/saulius/struct/CIF-dictionaries/cif_core.dic'
dictionary named 'cif_core.dic' version 2.4.1 from 2010-06-29.

Automatic conversion script
Id: cif_fix_enum 1527 2010-12-29 10:47:43Z saulius 

The following automatic conversions were performed:

'_symmetry_cell_setting' value 'Monoclinic' changed to 'monoclinic'
according to /home/saulius/struct/CIF-dictionaries/cif_core.dic
dictionary named 'cif_core.dic' version 2.4.1 from 2010-06-29.

Automatic conversion script
Id: cif_fix_values 1715 2011-07-08 13:25:40Z adriana 
;
_cod_original_sg_symbol_H-M 'I 2/a'
_cod_database_code 2220325
_cod_database_fobs_code 2220325

loop_
_symmetry_equiv_pos_as_xyz
'x, y, z'
'-x+1/2, y, -z'
'x+1/2, y+1/2, z+1/2'
'-x, y+1/2, -z+1/2'
'-x, -y, -z'
'x-1/2, -y, z'
'-x+1/2, -y+1/2, -z+1/2'
'x, -y+1/2, z+1/2'

loop_
_atom_site_type_symbol
_atom_site_label
_atom_site_fract_x
_atom_site_fract_y
_atom_site_fract_z
_atom_site_U_iso_or_equiv
_atom_site_adp_type
_atom_site_calc_flag
_atom_site_refinement_flags
_atom_site_occupancy
Ni Ni1 0.628359(9) 0.922783(10) 0.160727(12) 0.01907(7) Uani d . 1
O O1 0.59027(5) 0.89847(6) 0.28026(7) 0.0250(2) Uani d . 1
O O2 0.56835(5) 1.00471(6) 0.20774(7) 0.0205(2) Uani d . 1
O O3 0.57620(5) 1.15539(6) 0.30887(7) 0.0256(2) Uani d . 1
O O4 0.47393(5) 1.15505(6) 0.24026(7) 0.0267(2) Uani d . 1
O O5 0.64334(6) 0.11065(7) 0.46429(8) 0.0281(3) Uani d . 1
O O6 0.7500 0.20819(10) 0.5000 0.0282(4) Uani d S 1
O O7 0.58575(7) 0.64296(8) 0.02027(9) 0.0328(3) Uani d PD 0.84
O O8 0.68135(7) 0.95450(7) 0.46349(9) 0.0402(3) Uani d D 1
O O9 0.46557(6) 1.28175(7) 0.13492(8) 0.0297(3) Uani d . 1
O O10 0.64991(6) 1.25560(8) 0.23434(9) 0.0325(3) Uani d . 1
O O11 0.91635(6) 1.15274(7) 0.39001(9) 0.0315(3) Uani d . 1
O O12 0.74662(7) 1.20158(7) 0.14242(8) 0.0303(3) Uani d . 1
N N1 0.55048(6) 0.87119(7) 0.08692(8) 0.0207(3) Uani d . 1
N N2 0.63078(6) 0.97732(7) 0.04548(8) 0.0207(3) Uani d . 1
N N3 0.71184(6) 0.96927(7) 0.22727(8) 0.0226(3) Uani d . 1
N N4 0.69405(6) 0.83646(7) 0.14858(8) 0.0223(3) Uani d . 1
C C1 0.51077(7) 0.81814(8) 0.11347(11) 0.0235(3) Uani d . 1
H H1 0.5206 0.7982 0.1702 0.028 Uiso calc R 1
C C2 0.45629(8) 0.79144(8) 0.06154(11) 0.0255(3) Uani d . 1
H H2 0.4292 0.7535 0.0818 0.031 Uiso calc R 1
C C3 0.44195(7) 0.82124(8) -0.02078(11) 0.0247(3) Uani d . 1
H H3 0.4042 0.8046 -0.0574 0.030 Uiso calc R 1
C C4 0.48269(7) 0.87524(8) -0.04946(10) 0.0226(3) Uani d . 1
H H4 0.4736 0.8960 -0.1059 0.027 Uiso calc R 1
C C5 0.53721(7) 0.89850(8) 0.00602(10) 0.0200(3) Uani d . 1
C C6 0.58367(7) 0.95639(8) -0.01853(10) 0.0202(3) Uani d . 1
C C7 0.57885(7) 0.98896(9) -0.10007(10) 0.0236(3) Uani d . 1
H H5 0.5466 0.9720 -0.1450 0.028 Uiso calc R 1
C C8 0.62181(8) 1.04655(9) -0.11477(10) 0.0253(3) Uani d . 1
H H6 0.6193 1.0698 -0.1700 0.030 Uiso calc R 1
C C9 0.66841(7) 1.06993(9) -0.04812(11) 0.0252(3) Uani d . 1
H H7 0.6976 1.1103 -0.0563 0.030 Uiso calc R 1
C C10 0.67158(7) 1.03343(9) 0.03036(11) 0.0244(3) Uani d . 1
H H8 0.7042 1.0488 0.0757 0.029 Uiso calc R 1
C C11 0.71595(8) 1.03584(9) 0.27018(11) 0.0265(3) Uani d . 1
H H9 0.6785 1.0677 0.2665 0.032 Uiso calc R 1
C C12 0.77287(8) 1.05973(9) 0.31965(11) 0.0304(4) Uani d . 1
H H10 0.7746 1.1075 0.3489 0.036 Uiso calc R 1
C C13 0.82697(8) 1.01303(10) 0.32572(12) 0.0322(4) Uani d . 1
H H11 0.8663 1.0278 0.3602 0.039 Uiso calc R 1
C C14 0.82343(8) 0.94467(10) 0.28125(11) 0.0303(4) Uani d . 1
H H12 0.8604 0.9120 0.2843 0.036 Uiso calc R 1
C C15 0.76521(7) 0.92429(9) 0.23206(10) 0.0234(3) Uani d . 1
C C16 0.75608(7) 0.85144(9) 0.18396(10) 0.0245(3) Uani d . 1
C C17 0.80642(8) 0.80069(10) 0.17641(11) 0.0313(4) Uani d . 1
H H13 0.8499 0.8129 0.2000 0.038 Uiso calc R 1
C C18 0.79249(8) 0.73202(11) 0.13413(11) 0.0352(4) Uani d . 1
H H14 0.8263 0.6963 0.1287 0.042 Uiso calc R 1
C C19 0.72896(8) 0.71589(10) 0.09983(11) 0.0306(4) Uani d . 1
H H15 0.7182 0.6686 0.0714 0.037 Uiso calc R 1
C C20 0.68131(8) 0.76983(9) 0.10772(10) 0.0246(3) Uani d . 1
H H16 0.6378 0.7591 0.0831 0.030 Uiso calc R 1
C C21 0.56180(7) 0.96360(8) 0.27220(10) 0.0204(3) Uani d . 1
C C22 0.52201(7) 0.98935(9) 0.33836(10) 0.0226(3) Uani d . 1
H H17 0.5089 0.9524 0.3771 0.027 Uiso calc R 1
C C23 0.50346(7) 1.06176(9) 0.34656(10) 0.0230(3) Uani d . 1
H H18 0.4776 1.0720 0.3909 0.028 Uiso calc R 1
C C24 0.51928(7) 1.12879(8) 0.29294(10) 0.0218(3) Uani d . 1
H H52 0.6229(12) 0.1235(13) 0.4146(18) 0.055(5) Uiso d . 1
H H51 0.6734(12) 0.1389(14) 0.4736(16) 0.055(5) Uiso d . 1
H H61 0.7462(12) 0.2357(14) 0.5434(16) 0.062(7) Uiso d . 1
H H71 0.6121(9) 0.6122(11) 0.0009(13) 0.054(6) Uiso d PD 0.84
H H72 0.5709(11) 0.6701(12) -0.0230(9) 0.054(6) Uiso d PD 0.84
H H81A 0.667(2) 0.9385(12) 0.4132(10) 0.055(5) Uiso d PD 0.50
H H82 0.6690(9) 1.0009(4) 0.4637(13) 0.055(5) Uiso d D 1
H H81B 0.7190(10) 0.9546(11) 0.493(3) 0.055(5) Uiso d PD 0.50
H H91 0.4719(11) 1.2409(14) 0.1687(15) 0.050(4) Uiso d . 1
H H92 0.4483(11) 1.3135(14) 0.1627(15) 0.050(4) Uiso d . 1
H H101 0.6230(13) 1.2265(15) 0.2512(17) 0.064(5) Uiso d . 1
H H102 0.6288(12) 1.2854(15) 0.1970(18) 0.064(5) Uiso d . 1
H H111 0.9073(12) 1.1424(14) 0.4391(18) 0.062(5) Uiso d . 1
H H112 0.9532(13) 1.1749(14) 0.3941(17) 0.062(5) Uiso d . 1
H H121 0.7777(12) 1.2100(14) 0.1758(17) 0.055(5) Uiso d . 1
H H122 0.7154(12) 1.2128(14) 0.1675(16) 0.055(5) Uiso d . 1

loop_
_atom_site_aniso_label
_atom_site_aniso_U_11
_atom_site_aniso_U_22
_atom_site_aniso_U_33
_atom_site_aniso_U_12
_atom_site_aniso_U_13
_atom_site_aniso_U_23
Ni1 0.01605(10) 0.01944(10) 0.02130(11) 0.00027(7) 0.00098(7) 0.00162(8)
O1 0.0240(6) 0.0223(5) 0.0295(6) 0.0044(4) 0.0059(5) 0.0055(4)
O2 0.0196(5) 0.0193(5) 0.0223(6) -0.0006(4) 0.0012(4) 0.0024(4)
O3 0.0251(6) 0.0219(5) 0.0287(6) -0.0042(4) -0.0004(5) -0.0007(4)
O4 0.0260(6) 0.0246(5) 0.0281(6) 0.0030(5) -0.0016(5) 0.0013(5)
O5 0.0238(6) 0.0274(6) 0.0314(7) -0.0012(5) -0.0026(5) 0.0015(5)
O6 0.0287(9) 0.0286(9) 0.0267(9) 0.000 0.0019(7) 0.000
O7 0.0377(8) 0.0322(8) 0.0288(8) -0.0041(6) 0.0058(6) -0.0013(6)
O8 0.0458(8) 0.0254(6) 0.0512(9) 0.0005(6) 0.0130(7) -0.0007(6)
O9 0.0303(6) 0.0230(6) 0.0376(7) 0.0048(5) 0.0117(5) 0.0022(5)
O10 0.0241(6) 0.0392(7) 0.0344(7) -0.0042(5) 0.0042(5) 0.0063(6)
O11 0.0284(6) 0.0277(6) 0.0388(7) -0.0033(5) 0.0059(5) -0.0022(5)
O12 0.0302(7) 0.0339(6) 0.0270(6) 0.0017(5) 0.0037(5) -0.0025(5)
N1 0.0191(6) 0.0175(6) 0.0257(7) 0.0019(5) 0.0040(5) -0.0004(5)
N2 0.0163(6) 0.0220(6) 0.0241(7) 0.0014(5) 0.0031(5) 0.0006(5)
N3 0.0197(6) 0.0257(7) 0.0224(7) -0.0014(5) 0.0021(5) 0.0037(5)
N4 0.0202(6) 0.0247(6) 0.0219(7) 0.0013(5) 0.0025(5) 0.0032(5)
C1 0.0248(8) 0.0182(7) 0.0275(8) 0.0003(6) 0.0030(6) 0.0014(6)
C2 0.0248(8) 0.0175(7) 0.0344(9) -0.0024(6) 0.0045(7) -0.0011(6)
C3 0.0220(8) 0.0206(7) 0.0302(9) -0.0010(6) -0.0010(6) -0.0064(6)
C4 0.0243(8) 0.0203(7) 0.0227(8) 0.0023(6) 0.0017(6) -0.0032(6)
C5 0.0198(7) 0.0167(7) 0.0237(8) 0.0034(6) 0.0041(6) -0.0011(6)
C6 0.0172(7) 0.0208(7) 0.0229(8) 0.0039(6) 0.0034(6) -0.0019(6)
C7 0.0220(8) 0.0255(8) 0.0234(8) 0.0020(6) 0.0028(6) -0.0010(6)
C8 0.0258(8) 0.0267(8) 0.0247(8) 0.0051(6) 0.0077(6) 0.0045(6)
C9 0.0188(7) 0.0253(8) 0.0326(9) 0.0010(6) 0.0070(6) 0.0038(7)
C10 0.0163(7) 0.0271(8) 0.0299(9) -0.0010(6) 0.0035(6) 0.0020(6)
C11 0.0246(8) 0.0270(8) 0.0275(9) -0.0036(6) 0.0023(6) 0.0011(7)
C12 0.0295(9) 0.0302(9) 0.0307(9) -0.0090(7) 0.0018(7) 0.0006(7)
C13 0.0233(8) 0.0372(9) 0.0344(10) -0.0100(7) -0.0024(7) 0.0036(8)
C14 0.0200(8) 0.0358(9) 0.0343(9) -0.0029(7) 0.0010(7) 0.0078(7)
C15 0.0184(7) 0.0288(8) 0.0229(8) -0.0003(6) 0.0028(6) 0.0068(6)
C16 0.0207(8) 0.0317(8) 0.0211(8) 0.0029(6) 0.0031(6) 0.0056(6)
C17 0.0211(8) 0.0453(10) 0.0271(9) 0.0077(7) 0.0017(7) -0.0005(7)
C18 0.0285(9) 0.0462(10) 0.0311(10) 0.0163(8) 0.0042(7) -0.0017(8)
C19 0.0353(9) 0.0323(9) 0.0241(9) 0.0088(7) 0.0040(7) -0.0016(7)
C20 0.0230(8) 0.0269(8) 0.0236(8) 0.0029(6) 0.0022(6) 0.0016(6)
C21 0.0156(7) 0.0194(7) 0.0250(8) -0.0029(6) -0.0013(6) 0.0008(6)
C22 0.0199(7) 0.0231(7) 0.0248(8) -0.0021(6) 0.0031(6) 0.0032(6)
C23 0.0178(7) 0.0279(8) 0.0231(8) -0.0007(6) 0.0019(6) -0.0015(6)
C24 0.0238(8) 0.0183(7) 0.0235(8) 0.0011(6) 0.0039(6) -0.0040(6)

loop_
_atom_type_symbol
_atom_type_description
_atom_type_scat_dispersion_real
_atom_type_scat_dispersion_imag
_atom_type_scat_source
C C 0.0033 0.0016 'International Tables Vol C Tables 4.2.6.8 and 6.1.1.4'
H H 0.0000 0.0000 'International Tables Vol C Tables 4.2.6.8 and 6.1.1.4'
N N 0.0061 0.0033 'International Tables Vol C Tables 4.2.6.8 and 6.1.1.4'
Ni Ni 0.3393 1.1124 'International Tables Vol C Tables 4.2.6.8 and 6.1.1.4'
O O 0.0106 0.0060 'International Tables Vol C Tables 4.2.6.8 and 6.1.1.4'

loop_
_geom_angle_atom_site_label_1
_geom_angle_atom_site_label_2
_geom_angle_atom_site_label_3
_geom_angle
N2 Ni1 N4 99.49(5)
N2 Ni1 N1 79.66(5)
N4 Ni1 N1 96.01(5)
N2 Ni1 N3 98.21(5)
N4 Ni1 N3 79.37(5)
N1 Ni1 N3 174.58(5)
N2 Ni1 O2 94.45(4)
N4 Ni1 O2 164.87(5)
N1 Ni1 O2 92.25(4)
N3 Ni1 O2 92.88(5)
N2 Ni1 O1 155.05(4)
N4 Ni1 O1 104.97(4)
N1 Ni1 O1 92.82(5)
N3 Ni1 O1 91.13(5)
O2 Ni1 O1 61.86(4)
N2 Ni1 C21 124.77(5)
N4 Ni1 C21 135.74(5)
N1 Ni1 C21 93.03(5)
N3 Ni1 C21 92.27(5)
O2 Ni1 C21 30.67(4)
O1 Ni1 C21 31.19(4)
C21 O1 Ni1 87.54(9)
C21 O2 Ni1 91.41(9)
H52 O5 H51 106(2)
H71 O7 H72 104.48(17)
H81A O8 H82 104.49(17)
H81A O8 H81B 133(4)
H82 O8 H81B 104.49(17)
H91 O9 H92 106(2)
H101 O10 H102 107(2)
H111 O11 H112 110(2)
H121 O12 H122 105(2)
C1 N1 C5 118.71(13)
C1 N1 Ni1 126.51(11)
C5 N1 Ni1 114.63(10)
C10 N2 C6 118.56(13)
C10 N2 Ni1 126.10(10)
C6 N2 Ni1 115.21(10)
C11 N3 C15 118.78(13)
C11 N3 Ni1 125.98(10)
C15 N3 Ni1 115.03(10)
C20 N4 C16 118.60(13)
C20 N4 Ni1 126.33(10)
C16 N4 Ni1 115.04(10)
N1 C1 C2 122.55(15)
N1 C1 H1 118.7
C2 C1 H1 118.7
C1 C2 C3 118.46(15)
C1 C2 H2 120.8
C3 C2 H2 120.8
C4 C3 C2 119.73(14)
C4 C3 H3 120.1
C2 C3 H3 120.1
C3 C4 C5 118.55(15)
C3 C4 H4 120.7
C5 C4 H4 120.7
N1 C5 C4 121.97(14)
N1 C5 C6 115.38(13)
C4 C5 C6 122.63(14)
N2 C6 C7 121.69(14)
N2 C6 C5 114.95(13)
C7 C6 C5 123.34(13)
C8 C7 C6 118.90(14)
C8 C7 H5 120.5
C6 C7 H5 120.5
C7 C8 C9 119.24(15)
C7 C8 H6 120.4
C9 C8 H6 120.4
C10 C9 C8 118.66(15)
C10 C9 H7 120.7
C8 C9 H7 120.7
N2 C10 C9 122.86(15)
N2 C10 H8 118.6
C9 C10 H8 118.6
N3 C11 C12 122.25(15)
N3 C11 H9 118.9
C12 C11 H9 118.9
C13 C12 C11 118.86(16)
C13 C12 H10 120.6
C11 C12 H10 120.6
C12 C13 C14 119.37(15)
C12 C13 H11 120.3
C14 C13 H11 120.3
C13 C14 C15 119.04(15)
C13 C14 H12 120.5
C15 C14 H12 120.5
N3 C15 C14 121.68(15)
N3 C15 C16 115.21(13)
C14 C15 C16 123.08(14)
N4 C16 C17 121.64(15)
N4 C16 C15 115.06(13)
C17 C16 C15 123.28(14)
C18 C17 C16 119.06(15)
C18 C17 H13 120.5
C16 C17 H13 120.5
C19 C18 C17 119.32(15)
C19 C18 H14 120.3
C17 C18 H14 120.3
C18 C19 C20 118.70(16)
C18 C19 H15 120.7
C20 C19 H15 120.7
N4 C20 C19 122.64(15)
N4 C20 H16 118.7
C19 C20 H16 118.7
O2 C21 O1 119.19(14)
O2 C21 C22 121.17(13)
O1 C21 C22 119.65(13)
O2 C21 Ni1 57.92(8)
O1 C21 Ni1 61.27(8)
C22 C21 Ni1 179.05(11)
C23 C22 C21 123.46(14)
C23 C22 H17 118.3
C21 C22 H17 118.3
C22 C23 C24 126.77(14)
C22 C23 H18 116.6
C24 C23 H18 116.6
O4 C24 O3 126.46(14)
O4 C24 C23 116.96(13)
O3 C24 C23 116.47(13)

loop_
_geom_bond_atom_site_label_1
_geom_bond_atom_site_label_2
_geom_bond_distance
Ni1 N2 2.0461(13)
Ni1 N4 2.0573(13)
Ni1 N1 2.0603(12)
Ni1 N3 2.0608(13)
Ni1 O2 2.0935(10)
Ni1 O1 2.1678(11)
Ni1 C21 2.4700(16)
O1 C21 1.2803(18)
O2 C21 1.2604(19)
O3 C24 1.2604(18)
O4 C24 1.2500(19)
O5 H52 0.86(3)
O5 H51 0.79(2)
O6 H61 0.84(2)
O7 H71 0.8500(11)
O7 H72 0.8500(10)
O8 H81A 0.8500(10)
O8 H82 0.850(9)
O8 H81B 0.8500(11)
O9 H91 0.89(2)
O9 H92 0.82(2)
O10 H101 0.82(3)
O10 H102 0.86(3)
O11 H111 0.83(3)
O11 H112 0.85(3)
O12 H121 0.79(3)
O12 H122 0.82(3)
N1 C1 1.342(2)
N1 C5 1.346(2)
N2 C10 1.336(2)
N2 C6 1.3509(19)
N3 C11 1.340(2)
N3 C15 1.350(2)
N4 C20 1.337(2)
N4 C16 1.354(2)
C1 C2 1.380(2)
C1 H1 0.9500
C2 C3 1.384(2)
C2 H2 0.9500
C3 C4 1.381(2)
C3 H3 0.9500
C4 C5 1.389(2)
C4 H4 0.9500
C5 C6 1.482(2)
C6 C7 1.388(2)
C7 C8 1.383(2)
C7 H5 0.9500
C8 C9 1.383(2)
C8 H6 0.9500
C9 C10 1.377(2)
C9 H7 0.9500
C10 H8 0.9500
C11 C12 1.384(2)
C11 H9 0.9500
C12 C13 1.379(2)
C12 H10 0.9500
C13 C14 1.379(2)
C13 H11 0.9500
C14 C15 1.387(2)
C14 H12 0.9500
C15 C16 1.478(2)
C16 C17 1.386(2)
C17 C18 1.382(3)
C17 H13 0.9500
C18 C19 1.381(2)
C18 H14 0.9500
C19 C20 1.382(2)
C19 H15 0.9500
C20 H16 0.9500
C21 C22 1.478(2)
C22 C23 1.334(2)
C22 H17 0.9500
C23 C24 1.503(2)
C23 H18 0.9500

loop_
_geom_hbond_atom_site_label_D
_geom_hbond_atom_site_label_H
_geom_hbond_atom_site_label_A
_geom_hbond_site_symmetry_A
_geom_hbond_distance_DH
_geom_hbond_distance_HA
_geom_hbond_distance_DA
_geom_hbond_angle_DHA
O5 H51 O6 . 0.79(2) 1.99(3) 2.7864(16) 178(3)
O5 H52 O3 1_545 0.86(3) 1.88(3) 2.7466(17) 177(2)
O6 H61 O12 8_565 0.84(2) 1.90(2) 2.7384(16) 174(3)
O7 H71 O8 8_564 0.8500(11) 1.997(3) 2.844(2) 174(2)
O7 H72 O9 5_675 0.8500(10) 1.996(4) 2.8388(19) 171(2)
O8 H81A O1 . 0.8500(10) 2.539(14) 3.3576(18) 162(4)
O8 H82 O5 1_565 0.850(9) 1.991(9) 2.8406(17) 178(2)
O8 H81B O8 2_656 0.8500(11) 2.084(11) 2.918(3) 167(4)
O9 H91 O4 . 0.89(2) 1.87(3) 2.7516(16) 173(2)
O9 H92 O1 4_655 0.82(2) 1.96(3) 2.7701(16) 173(2)
O10 H101 O3 . 0.82(3) 1.88(3) 2.6905(17) 168(3)
O10 H102 O11 7_675 0.86(3) 1.89(3) 2.7409(19) 177(3)
O11 H111 O5 2_666 0.83(3) 2.03(3) 2.8333(19) 161(2)
O11 H112 O9 7_675 0.85(3) 1.95(3) 2.7752(18) 162(2)
O12 H121 O10 7_675 0.79(3) 2.00(3) 2.7844(18) 172(2)
O12 H122 O10 . 0.82(3) 1.97(3) 2.7839(18) 170(2)
C23 H18 O7 4_655 0.95 2.38 3.288(2) 159

loop_
_geom_torsion_atom_site_label_1
_geom_torsion_atom_site_label_2
_geom_torsion_atom_site_label_3
_geom_torsion_atom_site_label_4
_geom_torsion
N2 Ni1 O1 C21 -19.88(15)
N4 Ni1 O1 C21 171.82(8)
N1 Ni1 O1 C21 -91.19(8)
N3 Ni1 O1 C21 92.52(8)
O2 Ni1 O1 C21 -0.15(8)
N2 Ni1 O2 C21 171.94(8)
N4 Ni1 O2 C21 -31.0(2)
N1 Ni1 O2 C21 92.14(9)
N3 Ni1 O2 C21 -89.59(9)
O1 Ni1 O2 C21 0.15(8)
N2 Ni1 N1 C1 -178.58(13)
N4 Ni1 N1 C1 82.84(12)
O2 Ni1 N1 C1 -84.47(12)
O1 Ni1 N1 C1 -22.54(12)
C21 Ni1 N1 C1 -53.77(12)
N2 Ni1 N1 C5 -3.10(10)
N4 Ni1 N1 C5 -101.68(10)
O2 Ni1 N1 C5 91.02(10)
O1 Ni1 N1 C5 152.94(10)
C21 Ni1 N1 C5 121.71(10)
N4 Ni1 N2 C10 -88.75(12)
N1 Ni1 N2 C10 176.81(13)
N3 Ni1 N2 C10 -8.24(13)
O2 Ni1 N2 C10 85.32(12)
O1 Ni1 N2 C10 102.70(15)
C21 Ni1 N2 C10 90.32(12)
N4 Ni1 N2 C6 95.35(10)
N1 Ni1 N2 C6 0.91(10)
N3 Ni1 N2 C6 175.86(10)
O2 Ni1 N2 C6 -90.58(10)
O1 Ni1 N2 C6 -73.20(15)
C21 Ni1 N2 C6 -85.58(11)
N2 Ni1 N3 C11 86.12(13)
N4 Ni1 N3 C11 -175.69(14)
O2 Ni1 N3 C11 -8.79(13)
O1 Ni1 N3 C11 -70.67(13)
C21 Ni1 N3 C11 -39.49(13)
N2 Ni1 N3 C15 -99.13(11)
N4 Ni1 N3 C15 -0.95(11)
O2 Ni1 N3 C15 165.95(11)
O1 Ni1 N3 C15 104.07(11)
C21 Ni1 N3 C15 135.25(11)
N2 Ni1 N4 C20 -83.75(13)
N1 Ni1 N4 C20 -3.27(13)
N3 Ni1 N4 C20 179.59(14)
O2 Ni1 N4 C20 119.46(18)
O1 Ni1 N4 C20 91.28(13)
C21 Ni1 N4 C20 97.34(14)
N2 Ni1 N4 C16 94.21(11)
N1 Ni1 N4 C16 174.69(11)
N3 Ni1 N4 C16 -2.45(11)
O2 Ni1 N4 C16 -62.6(2)
O1 Ni1 N4 C16 -90.76(11)
C21 Ni1 N4 C16 -84.70(12)
C5 N1 C1 C2 -1.1(2)
Ni1 N1 C1 C2 174.22(11)
N1 C1 C2 C3 -0.6(2)
C1 C2 C3 C4 1.3(2)
C2 C3 C4 C5 -0.3(2)
C1 N1 C5 C4 2.1(2)
Ni1 N1 C5 C4 -173.74(11)
C1 N1 C5 C6 -179.51(12)
Ni1 N1 C5 C6 4.63(15)
C3 C4 C5 N1 -1.4(2)
C3 C4 C5 C6 -179.67(13)
C10 N2 C6 C7 3.2(2)
Ni1 N2 C6 C7 179.46(11)
C10 N2 C6 C5 -175.00(13)
Ni1 N2 C6 C5 1.23(16)
N1 C5 C6 N2 -3.91(18)
C4 C5 C6 N2 174.45(13)
N1 C5 C6 C7 177.89(14)
C4 C5 C6 C7 -3.7(2)
N2 C6 C7 C8 -2.8(2)
C5 C6 C7 C8 175.33(13)
C6 C7 C8 C9 0.2(2)
C7 C8 C9 C10 1.8(2)
C6 N2 C10 C9 -1.2(2)
Ni1 N2 C10 C9 -176.95(11)
C8 C9 C10 N2 -1.3(2)
C15 N3 C11 C12 -0.5(2)
Ni1 N3 C11 C12 174.11(12)
N3 C11 C12 C13 -0.7(3)
C11 C12 C13 C14 1.2(3)
C12 C13 C14 C15 -0.6(3)
C11 N3 C15 C14 1.1(2)
Ni1 N3 C15 C14 -174.01(12)
C11 N3 C15 C16 179.07(14)
Ni1 N3 C15 C16 3.92(17)
C13 C14 C15 N3 -0.6(2)
C13 C14 C15 C16 -178.39(15)
C20 N4 C16 C17 2.0(2)
Ni1 N4 C16 C17 -176.08(12)
C20 N4 C16 C15 -176.69(14)
Ni1 N4 C16 C15 5.19(17)
N3 C15 C16 N4 -6.0(2)
C14 C15 C16 N4 171.85(15)
N3 C15 C16 C17 175.24(15)
C14 C15 C16 C17 -6.9(2)
N4 C16 C17 C18 -2.2(3)
C15 C16 C17 C18 176.46(16)
C16 C17 C18 C19 0.6(3)
C17 C18 C19 C20 1.1(3)
C16 N4 C20 C19 -0.3(2)
Ni1 N4 C20 C19 177.56(12)
C18 C19 C20 N4 -1.2(2)
Ni1 O2 C21 O1 -0.25(13)
Ni1 O2 C21 C22 179.69(12)
Ni1 O1 C21 O2 0.25(13)
Ni1 O1 C21 C22 -179.70(12)
N2 Ni1 C21 O2 -9.80(10)
N4 Ni1 C21 O2 168.89(8)
N1 Ni1 C21 O2 -89.31(8)
N3 Ni1 C21 O2 91.82(8)
O1 Ni1 C21 O2 -179.75(13)
N2 Ni1 C21 O1 169.95(8)
N4 Ni1 C21 O1 -11.36(11)
N1 Ni1 C21 O1 90.44(8)
N3 Ni1 C21 O1 -88.43(8)
O2 Ni1 C21 O1 179.75(13)
O2 C21 C22 C23 -16.2(2)
O1 C21 C22 C23 163.78(14)
C21 C22 C23 C24 -0.6(2)
C22 C23 C24 O4 107.45(18)
C22 C23 C24 O3 -76.2(2)
